data_1562273
loop_
_publ_author_name
'Zhao, Long'
'Liu, Wei'
'Ma, Xiaohong'
'Cao, Lixin'
'Su, Ge'
'Lu, Zhisheng'

_publ_section_title
;
 The molten hydrated flux synthesis of a novel open-framework copper
 borophosphate and its structural relation with the precursors
;
_journal_name_full 'Journal of Solid State Chemistry'
_journal_page_first 10
_journal_page_last 14
_journal_paper_doi 10.1016/j.jssc.2014.06.008
_journal_volume 218
_journal_year 2014
_chemical_formula_sum 'B Cu2 H3 O10 P2'
_chemical_formula_weight 362.85
_space_group_IT_number 61
_space_group_name_Hall '-P 2ac 2ab'
_space_group_name_H-M_alt 'P b c a'
_symmetry_cell_setting orthorhombic
_symmetry_space_group_name_H-M 'P b c a'
_atom_sites_solution_hydrogens geom
_atom_sites_solution_primary direct
_atom_sites_solution_secondary difmap
_audit_creation_method SHELXL-97
_cell_angle_alpha 90.00
_cell_angle_beta 90.00
_cell_angle_gamma 90.00
_cell_formula_units_Z 8
_cell_length_a 8.234
_cell_length_b 9.655
_cell_length_c 17.805
_cell_measurement_temperature 293(2)
_cell_volume 1415.485
_computing_structure_refinement 'SHELXL-97 (Sheldrick, 1997)'
_diffrn_ambient_temperature 293(2)
_diffrn_measured_fraction_theta_full 0.983
_diffrn_measured_fraction_theta_max 0.983
_diffrn_measurement_device_type CCD
_diffrn_measurement_method /w
_diffrn_radiation_monochromator graphite
_diffrn_radiation_source 'fine-focus sealed tube'
_diffrn_radiation_type MoK\a
_diffrn_radiation_wavelength 0.71073
_diffrn_reflns_av_R_equivalents 0.0539
_diffrn_reflns_av_sigmaI/netI 0.0489
_diffrn_reflns_limit_h_max 10
_diffrn_reflns_limit_h_min -10
_diffrn_reflns_limit_k_max 8
_diffrn_reflns_limit_k_min -12
_diffrn_reflns_limit_l_max 22
_diffrn_reflns_limit_l_min -21
_diffrn_reflns_number 7828
_diffrn_reflns_theta_full 28.33
_diffrn_reflns_theta_max 28.33
_diffrn_reflns_theta_min 2.29
_exptl_absorpt_coefficient_mu 6.507
_exptl_absorpt_correction_T_max 0.281
_exptl_absorpt_correction_T_min 0.273
_exptl_absorpt_correction_type multi-scan
_exptl_crystal_colour blue
_exptl_crystal_density_diffrn 3.405
_exptl_crystal_density_method 'not measured'
_exptl_crystal_description cubic
_exptl_crystal_F_000 1408
_exptl_crystal_size_max 0.2
_exptl_crystal_size_mid 0.2
_exptl_crystal_size_min 0.2
_refine_diff_density_max 1.138
_refine_diff_density_min -0.966
_refine_diff_density_rms 0.230
_refine_ls_extinction_method none
_refine_ls_goodness_of_fit_ref 1.088
_refine_ls_hydrogen_treatment mixed
_refine_ls_matrix_type full
_refine_ls_number_parameters 148
_refine_ls_number_reflns 1729
_refine_ls_number_restraints 0
_refine_ls_restrained_S_all 1.088
_refine_ls_R_factor_all 0.0701
_refine_ls_R_factor_gt 0.0391
_refine_ls_shift/su_max 0.074
_refine_ls_shift/su_mean 0.001
_refine_ls_structure_factor_coef Fsqd
_refine_ls_weighting_details 'calc w=1/[\s^2^(Fo^2^)+(0.0233P)^2^+7.6940P] where P=(Fo^2^+2Fc^2^)/3'
_refine_ls_weighting_scheme calc
_refine_ls_wR_factor_gt 0.0705
_refine_ls_wR_factor_ref 0.0789
_reflns_number_gt 1298
_reflns_number_total 1729
_reflns_threshold_expression >2sigma(I)
_cod_data_source_file JSSC-2014-218-10.cif
_cod_data_source_block cu
_cod_depositor_comments
;
The following automatic conversions were performed:

data item '_exptl_absorpt_correction_type' value 'Multi-scan' was
changed to 'multi-scan' in accordance with the built-in table derived
from the CIF Core dictionary named 'cif_core.dic' version 2.4.5 last
updated on 2014-11-21.

Automatic conversion script
Id: cif_fix_values 8369 2020-08-20 11:38:08Z andrius 
;
_cod_original_cell_volume 1415.5
_cod_original_sg_symbol_H-M Pbca
_cod_database_code 1562273

loop_
_symmetry_equiv_pos_as_xyz
'x, y, z'
'-x+1/2, -y, z+1/2'
'x+1/2, -y+1/2, -z'
'-x, y+1/2, -z+1/2'
'-x, -y, -z'
'x-1/2, y, -z-1/2'
'-x-1/2, y-1/2, z'
'x, -y-1/2, z-1/2'

loop_
_atom_site_label
_atom_site_type_symbol
_atom_site_fract_x
_atom_site_fract_y
_atom_site_fract_z
_atom_site_U_iso_or_equiv
_atom_site_adp_type
_atom_site_occupancy
_atom_site_symmetry_multiplicity
_atom_site_calc_flag
_atom_site_refinement_flags
_atom_site_disorder_assembly
_atom_site_disorder_group
Cu1 Cu 0.14022(8) 0.20314(6) 0.44837(4) 0.01033(15) Uani 1 1 d . . .
Cu2 Cu 0.05671(8) -0.05925(6) 0.35369(4) 0.01252(16) Uani 1 1 d . . .
P3 P -0.20203(16) 0.06904(12) 0.46603(7) 0.0079(3) Uani 1 1 d . . .
P4 P 0.17182(15) -0.33742(12) 0.29012(7) 0.0085(3) Uani 1 1 d . . .
O1 O -0.1377(5) -0.1759(3) 0.3353(2) 0.0114(8) Uani 1 1 d . . .
O2 O -0.0367(4) 0.0671(3) 0.42643(19) 0.0102(7) Uani 1 1 d . . .
O3 O 0.0061(6) 0.3455(4) 0.4023(3) 0.0201(9) Uani 1 1 d . . .
O4 O 0.2552(4) 0.0753(3) 0.5128(2) 0.0122(7) Uani 1 1 d . . .
O5 O 0.1850(4) -0.1817(3) 0.2958(2) 0.0141(8) Uani 1 1 d . . .
O6 O -0.3357(4) 0.1250(3) 0.41315(19) 0.0116(7) Uani 1 1 d . . .
O7 O 0.2191(4) 0.0895(3) 0.3449(2) 0.0143(8) Uani 1 1 d . . .
O8 O -0.0018(4) -0.3906(3) 0.3031(2) 0.0114(7) Uani 1 1 d . . .
O9 O 0.3125(4) 0.3360(3) 0.46677(19) 0.0106(7) Uani 1 1 d . . .
O10 O 0.2130(4) -0.3790(3) 0.2084(2) 0.0109(7) Uani 1 1 d . . .
B1 B -0.1494(7) -0.3271(5) 0.3358(3) 0.0094(11) Uani 1 1 d . . .
H1 H -0.070(7) 0.372(5) 0.427(3) 0.000(13) Uiso 1 1 d . . .
H2 H -0.199(8) -0.145(7) 0.308(4) 0.03(2) Uiso 1 1 d . . .
H3 H 0.045(11) 0.393(9) 0.384(6) 0.07(4) Uiso 1 1 d . . .

loop_
_atom_site_aniso_label
_atom_site_aniso_U_11
_atom_site_aniso_U_22
_atom_site_aniso_U_33
_atom_site_aniso_U_23
_atom_site_aniso_U_13
_atom_site_aniso_U_12
Cu1 0.0120(3) 0.0080(3) 0.0110(3) -0.0001(2) -0.0012(3) -0.0011(2)
Cu2 0.0124(3) 0.0097(3) 0.0155(3) -0.0050(2) 0.0042(3) -0.0020(2)
P3 0.0092(6) 0.0079(5) 0.0065(6) -0.0002(5) 0.0001(5) 0.0005(5)
P4 0.0098(6) 0.0092(5) 0.0065(6) -0.0007(4) 0.0007(5) 0.0006(5)
O1 0.0135(18) 0.0044(16) 0.016(2) -0.0010(13) 0.0001(18) -0.0022(14)
O2 0.0094(17) 0.0104(16) 0.0108(18) -0.0020(13) 0.0025(15) -0.0019(14)
O3 0.015(2) 0.0166(19) 0.029(3) 0.0045(18) 0.004(2) 0.0036(18)
O4 0.0115(17) 0.0109(16) 0.0140(19) 0.0019(14) -0.0025(16) -0.0035(14)
O5 0.0145(18) 0.0107(17) 0.017(2) -0.0026(14) 0.0061(16) 0.0004(14)
O6 0.0097(17) 0.0184(18) 0.0066(18) 0.0036(13) 0.0000(15) 0.0030(14)
O7 0.0177(19) 0.0133(16) 0.0120(19) -0.0039(14) 0.0051(16) -0.0065(15)
O8 0.0111(17) 0.0087(15) 0.0144(19) -0.0007(13) 0.0038(15) -0.0015(13)
O9 0.0144(18) 0.0092(15) 0.0082(18) -0.0019(13) 0.0007(15) -0.0028(14)
O10 0.0101(17) 0.0103(16) 0.0124(19) -0.0037(13) 0.0029(15) -0.0019(13)
B1 0.010(3) 0.008(2) 0.010(3) 0.0009(19) 0.000(3) 0.000(2)

loop_
_atom_type_symbol
_atom_type_description
_atom_type_scat_dispersion_real
_atom_type_scat_dispersion_imag
_atom_type_scat_source
H H 0.0000 0.0000 'International Tables Vol C Tables 4.2.6.8 and 6.1.1.4'
B B 0.0013 0.0007 'International Tables Vol C Tables 4.2.6.8 and 6.1.1.4'
Cu Cu 0.3201 1.2651 'International Tables Vol C Tables 4.2.6.8 and 6.1.1.4'
O O 0.0106 0.0060 'International Tables Vol C Tables 4.2.6.8 and 6.1.1.4'
P P 0.1023 0.0942 'International Tables Vol C Tables 4.2.6.8 and 6.1.1.4'

loop_
_geom_angle_atom_site_label_1
_geom_angle_atom_site_label_2
_geom_angle_atom_site_label_3
_geom_angle
_geom_angle_site_symmetry_1
_geom_angle_site_symmetry_3
O4 Cu1 O9 87.95(14) . .
O4 Cu1 O3 168.50(19) . .
O9 Cu1 O3 91.08(17) . .
O4 Cu1 O2 93.04(14) . .
O9 Cu1 O2 178.46(14) . .
O3 Cu1 O2 88.18(17) . .
O4 Cu1 O7 91.90(14) . .
O9 Cu1 O7 104.52(13) . .
O3 Cu1 O7 99.42(17) . .
O2 Cu1 O7 74.28(13) . .
O5 Cu2 O2 168.33(15) . .
O5 Cu2 O7 91.91(14) . .
O2 Cu2 O7 82.14(14) . .
O5 Cu2 O1 90.33(15) . .
O2 Cu2 O1 98.49(14) . .
O7 Cu2 O1 161.58(16) . .
O4 P3 O9 112.6(2) 5_556 3_456
O4 P3 O2 111.19(19) 5_556 .
O9 P3 O2 107.5(2) 3_456 .
O4 P3 O6 105.6(2) 5_556 .
O9 P3 O6 109.05(19) 3_456 .
O2 P3 O6 110.88(19) . .
O7 P4 O5 112.4(2) 7_655 .
O7 P4 O8 107.6(2) 7_655 .
O5 P4 O8 112.9(2) . .
O7 P4 O10 111.0(2) 7_655 .
O5 P4 O10 107.8(2) . .
O8 P4 O10 105.00(19) . .
B1 O1 Cu2 128.2(3) . .
B1 O1 H2 111(5) . .
Cu2 O1 H2 114(5) . .
P3 O2 Cu2 131.8(2) . .
P3 O2 Cu1 123.30(19) . .
Cu2 O2 Cu1 104.77(15) . .
Cu1 O3 H1 115(4) . .
Cu1 O3 H3 116(8) . .
H1 O3 H3 116(9) . .
P3 O4 Cu1 126.6(2) 5_556 .
P4 O5 Cu2 128.2(2) . .
B1 O6 P3 138.3(3) 7_565 .
P4 O7 Cu2 143.2(2) 7_665 .
P4 O7 Cu1 118.53(19) 7_665 .
Cu2 O7 Cu1 95.46(14) . .
B1 O8 P4 133.2(3) . .
P3 O9 Cu1 118.5(2) 3_556 .
B1 O10 P4 125.8(3) 6_656 .
O6 B1 O1 109.2(4) 7 .
O6 B1 O10 109.5(4) 7 6_556
O1 B1 O10 112.8(4) . 6_556
O6 B1 O8 108.0(4) 7 .
O1 B1 O8 110.9(4) . .
O10 B1 O8 106.4(4) 6_556 .

loop_
_geom_bond_atom_site_label_1
_geom_bond_atom_site_label_2
_geom_bond_distance
_geom_bond_site_symmetry_2
Cu1 O4 1.933(3) .
Cu1 O9 1.940(3) .
Cu1 O3 1.945(4) .
Cu1 O2 2.000(3) .
Cu1 O7 2.240(3) .
Cu2 O5 1.891(3) .
Cu2 O2 1.938(3) .
Cu2 O7 1.969(3) .
Cu2 O1 1.984(4) .
P3 O4 1.508(3) 5_556
P3 O9 1.512(3) 3_456
P3 O2 1.533(3) .
P3 O6 1.546(3) .
P4 O7 1.502(4) 7_655
P4 O5 1.511(3) .
P4 O8 1.536(4) .
P4 O10 1.547(4) .
O1 B1 1.464(6) .
O1 H2 0.76(7) .
O3 H1 0.81(6) .
O3 H3 0.65(9) .
O4 P3 1.508(3) 5_556
O6 B1 1.458(6) 7_565
O7 P4 1.502(4) 7_665
O8 B1 1.480(7) .
O9 P3 1.512(3) 3_556
O10 B1 1.468(6) 6_656
B1 O6 1.458(6) 7
B1 O10 1.468(6) 6_556
